data_7002320
loop_
_publ_author_name
'Rich, Jordi'
'Rodr\'iguez, Montserrat'
'Romero, Isabel'
'Vaquer, Lydia'
'Sala, Xavier'
'Llobet, Antoni'
'Corbella, Montserrat'
'Collomb, Marie-No\"elle'
'Fontrodona, Xavier'

_publ_section_title
;
 Mn(ii) complexes containing the polypyridylic chiral ligand
 (&#x2212;)-pinene[5,6]bipyridine. Catalysts for oxidation reactions
;
_journal_issue 38
_journal_name_full 'Dalton Transactions'
_journal_page_first 8117
_journal_page_last 8126
_journal_paper_doi 10.1039/b906435d
_journal_year 2009
_chemical_absolute_configuration ad
_chemical_formula_moiety 'C34 H36 Cl4 Mn2 N4'
_chemical_formula_sum 'C34 H36 Cl4 Mn2 N4'
_chemical_formula_weight 752.35
_chemical_name_systematic
;
?
;
_space_group_IT_number 4
_symmetry_cell_setting monoclinic
_symmetry_space_group_name_Hall 'P 2yb'
_symmetry_space_group_name_H-M 'P 1 21 1'
_atom_sites_solution_hydrogens geom
_atom_sites_solution_primary direct
_atom_sites_solution_secondary difmap
_audit_creation_method SHELXL-97
_cell_angle_alpha 90.00
_cell_angle_beta 91.982(3)
_cell_angle_gamma 90.00
_cell_formula_units_Z 2
_cell_length_a 7.6452(13)
_cell_length_b 8.4060(15)
_cell_length_c 25.468(4)
_cell_measurement_temperature 100(2)
_cell_volume 1635.7(5)
_computing_cell_refinement 'Bruker Smart'
_computing_data_collection 'Bruker Smart'
_computing_data_reduction 'Bruker Shelxtl'
_computing_structure_refinement 'SHELXL-97 (Sheldrick, 1997)'
_computing_structure_solution 'SHELXS-97 (Sheldrick, 1990)'
_diffrn_ambient_temperature 100(2)
_diffrn_measured_fraction_theta_full 0.987
_diffrn_measured_fraction_theta_max 0.987
_diffrn_measurement_device_type 'CCD area detector'
_diffrn_measurement_method 'phi and omega scans'
_diffrn_radiation_monochromator graphite
_diffrn_radiation_source 'fine-focus sealed tube'
_diffrn_radiation_type MoK\a
_diffrn_radiation_wavelength 0.71073
_diffrn_reflns_av_R_equivalents 0.0513
_diffrn_reflns_av_sigmaI/netI 0.0649
_diffrn_reflns_limit_h_max 10
_diffrn_reflns_limit_h_min -10
_diffrn_reflns_limit_k_max 11
_diffrn_reflns_limit_k_min -11
_diffrn_reflns_limit_l_max 33
_diffrn_reflns_limit_l_min -33
_diffrn_reflns_number 25595
_diffrn_reflns_theta_full 28.30
_diffrn_reflns_theta_max 28.30
_diffrn_reflns_theta_min 2.40
_exptl_absorpt_coefficient_mu 1.130
_exptl_absorpt_correction_type none
_exptl_crystal_colour colorless
_exptl_crystal_density_diffrn 1.527
_exptl_crystal_density_method 'not measured'
_exptl_crystal_description plate
_exptl_crystal_F_000 772
_exptl_crystal_size_max 0.08
_exptl_crystal_size_mid 0.04
_exptl_crystal_size_min 0.005
_refine_diff_density_max 1.027
_refine_diff_density_min -0.452
_refine_diff_density_rms 0.103
_refine_ls_abs_structure_details 'Flack H D (1983), Acta Cryst. A39, 876-881'
_refine_ls_abs_structure_Flack 0.03(3)
_refine_ls_extinction_method none
_refine_ls_goodness_of_fit_ref 1.080
_refine_ls_hydrogen_treatment constr
_refine_ls_matrix_type full
_refine_ls_number_parameters 401
_refine_ls_number_reflns 7938
_refine_ls_number_restraints 1
_refine_ls_restrained_S_all 1.080
_refine_ls_R_factor_all 0.0632
_refine_ls_R_factor_gt 0.0512
_refine_ls_shift/su_max 0.000
_refine_ls_shift/su_mean 0.000
_refine_ls_structure_factor_coef Fsqd
_refine_ls_weighting_details 'calc w=1/[\s^2^(Fo^2^)+(0.0332P)^2^+3.7017P] where P=(Fo^2^+2Fc^2^)/3'
_refine_ls_weighting_scheme calc
_refine_ls_wR_factor_gt 0.1123
_refine_ls_wR_factor_ref 0.1158
_reflns_number_gt 6732
_reflns_number_total 7938
_reflns_threshold_expression >2sigma(I)
_cod_data_source_file b906435d.txt
_cod_data_source_block 720648
_cod_depositor_comments
;
The following automatic conversions were performed:
'_symmetry_cell_setting' value 'Monoclinic' changed to 'monoclinic'
according to '/home/saulius/struct/CIF-dictionaries/cif_core.dic'
dictionary named 'cif_core.dic' version 2.4.1 from 2010-06-29.

Automatic conversion script
Id: cif_fix_enum 1527 2010-12-29 10:47:43Z saulius 
;
_cod_original_cell_volume 1635.8(5)
_cod_original_sg_symbol_H-M P21
_cod_database_code 7002320

loop_
_symmetry_equiv_pos_as_xyz
'x, y, z'
'-x, y+1/2, -z'

loop_
_atom_site_label
_atom_site_type_symbol
_atom_site_fract_x
_atom_site_fract_y
_atom_site_fract_z
_atom_site_U_iso_or_equiv
_atom_site_adp_type
_atom_site_occupancy
_atom_site_symmetry_multiplicity
_atom_site_calc_flag
_atom_site_refinement_flags
_atom_site_disorder_assembly
_atom_site_disorder_group
Mn1 Mn 0.13307(9) 0.22437(7) 0.77597(3) 0.01529(16) Uani 1 1 d . . .
Cl1 Cl 0.16404(15) 0.07204(13) 0.68897(5) 0.0189(2) Uani 1 1 d . . .
N1 N 0.0445(5) 0.4357(5) 0.73233(15) 0.0148(8) Uani 1 1 d . . .
C1 C -0.0372(6) 0.4295(5) 0.68497(18) 0.0165(10) Uani 1 1 d . . .
H1A H -0.0459 0.3315 0.6681 0.020 Uiso 1 1 calc R . .
Mn2 Mn 0.45735(9) -0.03320(7) 0.70988(3) 0.01521(16) Uani 1 1 d . . .
N2 N 0.1700(5) 0.4355(4) 0.83248(15) 0.0146(8) Uani 1 1 d . . .
Cl2 Cl 0.42367(15) 0.11709(13) 0.79603(4) 0.0194(2) Uani 1 1 d . . .
C2 C -0.1086(6) 0.5596(6) 0.65998(19) 0.0197(10) Uani 1 1 d . . .
H2A H -0.1662 0.5490 0.6274 0.024 Uiso 1 1 calc R . .
N3 N 0.5352(5) -0.2442(5) 0.75666(15) 0.0153(8) Uani 1 1 d . . .
Cl3 Cl -0.08384(15) 0.08847(13) 0.81974(5) 0.0206(2) Uani 1 1 d . . .
C3 C -0.0938(6) 0.7066(6) 0.68381(19) 0.0193(10) Uani 1 1 d . . .
H3A H -0.1378 0.7971 0.6670 0.023 Uiso 1 1 calc R . .
Cl4 Cl 0.66714(15) 0.11107(14) 0.66509(5) 0.0208(2) Uani 1 1 d . . .
N4 N 0.4302(5) -0.2468(5) 0.65406(15) 0.0157(8) Uani 1 1 d . . .
C4 C -0.0123(6) 0.7174(6) 0.73329(18) 0.0191(10) Uani 1 1 d . . .
H4A H -0.0030 0.8148 0.7505 0.023 Uiso 1 1 calc R . .
C5 C 0.0553(6) 0.5796(6) 0.75667(18) 0.0167(10) Uani 1 1 d . . .
C6 C 0.1358(6) 0.5805(6) 0.81079(18) 0.0157(9) Uani 1 1 d . . .
C7 C 0.1655(6) 0.7208(6) 0.83788(18) 0.0192(10) Uani 1 1 d . . .
H7A H 0.1460 0.8185 0.8215 0.023 Uiso 1 1 calc R . .
C8 C 0.2253(6) 0.7135(6) 0.89013(18) 0.0188(10) Uani 1 1 d . . .
H8A H 0.2439 0.8065 0.9093 0.023 Uiso 1 1 calc R . .
C9 C 0.2568(6) 0.5674(6) 0.91327(19) 0.0168(10) Uani 1 1 d . . .
C10 C 0.3131(7) 0.5437(6) 0.96967(19) 0.0202(10) Uani 1 1 d . . .
H10A H 0.3358 0.6401 0.9904 0.024 Uiso 1 1 calc R . .
C12 C 0.4611(6) 0.4154(6) 0.9709(2) 0.0210(11) Uani 1 1 d . . .
H12A H 0.5346 0.4172 0.9406 0.025 Uiso 1 1 calc R . .
H12B H 0.5304 0.4118 1.0035 0.025 Uiso 1 1 calc R . .
C13 C 0.3116(7) 0.2923(6) 0.96727(19) 0.0196(10) Uani 1 1 d . . .
H13A H 0.3331 0.1936 0.9869 0.024 Uiso 1 1 calc R . .
C14 C 0.2514(7) 0.2705(6) 0.90962(19) 0.0199(10) Uani 1 1 d . . .
H14A H 0.3379 0.2090 0.8914 0.024 Uiso 1 1 calc R . .
H14B H 0.1419 0.2120 0.9079 0.024 Uiso 1 1 calc R . .
C15 C 0.2266(6) 0.4296(6) 0.88300(18) 0.0175(10) Uani 1 1 d . . .
C16 C 0.1934(7) 0.4158(7) 0.9946(2) 0.0241(12) Uani 1 1 d . . .
C17 C -0.0028(7) 0.4223(6) 0.9817(2) 0.0274(11) Uani 1 1 d . . .
H17A H -0.0583 0.3304 0.9961 0.041 Uiso 1 1 calc R . .
H17B H -0.0226 0.4239 0.9443 0.041 Uiso 1 1 calc R . .
H17C H -0.0512 0.5167 0.9967 0.041 Uiso 1 1 calc R . .
C18 C 0.2178(9) 0.4134(7) 1.0548(2) 0.0375(14) Uani 1 1 d . . .
H18A H 0.1418 0.3348 1.0691 0.056 Uiso 1 1 calc R . .
H18B H 0.1897 0.5161 1.0687 0.056 Uiso 1 1 calc R . .
H18C H 0.3371 0.3877 1.0643 0.056 Uiso 1 1 calc R . .
C19 C 0.6078(6) -0.2374(6) 0.80585(19) 0.0188(10) Uani 1 1 d . . .
H19A H 0.6168 -0.1393 0.8226 0.023 Uiso 1 1 calc R . .
C20 C 0.6691(6) -0.3712(6) 0.83195(19) 0.0197(10) Uani 1 1 d . . .
H20A H 0.7173 -0.3627 0.8659 0.024 Uiso 1 1 calc R . .
C21 C 0.6584(6) -0.5174(6) 0.80762(19) 0.0195(10) Uani 1 1 d . . .
H21A H 0.6999 -0.6084 0.8247 0.023 Uiso 1 1 calc R . .
C22 C 0.5840(6) -0.5264(6) 0.75681(19) 0.0173(10) Uani 1 1 d . . .
H22A H 0.5756 -0.6234 0.7394 0.021 Uiso 1 1 calc R . .
C23 C 0.5232(6) -0.3887(6) 0.73294(17) 0.0138(9) Uani 1 1 d . . .
C24 C 0.4474(6) -0.3887(6) 0.67808(18) 0.0153(9) Uani 1 1 d . . .
C25 C 0.4032(5) -0.5306(6) 0.65312(18) 0.0144(9) Uani 1 1 d . . .
H25A H 0.4104 -0.6266 0.6712 0.017 Uiso 1 1 calc R . .
C26 C 0.3474(6) -0.5264(6) 0.60012(18) 0.0163(9) Uani 1 1 d . . .
H26A H 0.3153 -0.6194 0.5825 0.020 Uiso 1 1 calc R . .
C27 C 0.3411(6) -0.3821(6) 0.57468(18) 0.0146(9) Uani 1 1 d . . .
C28 C 0.2917(6) -0.3609(5) 0.51687(18) 0.0166(10) Uani 1 1 d . . .
H28A H 0.2684 -0.4584 0.4968 0.020 Uiso 1 1 calc R . .
C29 C 0.4269(6) -0.2440(5) 0.49387(19) 0.0186(10) Uani 1 1 d . . .
H29A H 0.4304 -0.2451 0.4558 0.022 Uiso 1 1 calc R . .
H29B H 0.5434 -0.2517 0.5100 0.022 Uiso 1 1 calc R . .
C30 C 0.3125(6) -0.1091(5) 0.51648(18) 0.0157(9) Uani 1 1 d . . .
H30A H 0.3045 -0.0120 0.4952 0.019 Uiso 1 1 calc R . .
C31 C 0.3644(7) -0.0839(6) 0.57485(18) 0.0178(10) Uani 1 1 d . . .
H31A H 0.4755 -0.0282 0.5777 0.021 Uiso 1 1 calc R . .
H31B H 0.2769 -0.0187 0.5912 0.021 Uiso 1 1 calc R . .
C32 C 0.3798(6) -0.2425(5) 0.60322(18) 0.0155(9) Uani 1 1 d . . .
C33 C 0.1545(7) -0.2252(6) 0.5098(2) 0.0182(10) Uani 1 1 d . . .
C34 C 0.0721(6) -0.2219(6) 0.45398(18) 0.0210(10) Uani 1 1 d . . .
H34A H -0.0116 -0.3066 0.4501 0.032 Uiso 1 1 calc R . .
H34B H 0.1619 -0.2354 0.4289 0.032 Uiso 1 1 calc R . .
H34C H 0.0144 -0.1217 0.4480 0.032 Uiso 1 1 calc R . .
C35 C 0.0075(6) -0.2132(6) 0.5482(2) 0.0220(11) Uani 1 1 d . . .
H35A H -0.0754 -0.2970 0.5414 0.033 Uiso 1 1 calc R . .
H35B H -0.0498 -0.1121 0.5440 0.033 Uiso 1 1 calc R . .
H35C H 0.0549 -0.2228 0.5834 0.033 Uiso 1 1 calc R . .

loop_
_atom_site_aniso_label
_atom_site_aniso_U_11
_atom_site_aniso_U_22
_atom_site_aniso_U_33
_atom_site_aniso_U_23
_atom_site_aniso_U_13
_atom_site_aniso_U_12
Mn1 0.0171(3) 0.0098(3) 0.0192(4) -0.0001(3) 0.0040(3) 0.0013(3)
Cl1 0.0178(5) 0.0156(5) 0.0233(6) -0.0048(4) 0.0019(5) 0.0020(4)
N1 0.0125(19) 0.013(2) 0.019(2) -0.0012(15) 0.0036(16) -0.0038(15)
C1 0.022(2) 0.010(2) 0.017(2) -0.0037(17) 0.0061(19) 0.0025(18)
Mn2 0.0170(3) 0.0092(3) 0.0196(4) -0.0006(3) 0.0032(3) 0.0004(3)
N2 0.0140(18) 0.008(2) 0.022(2) -0.0008(15) 0.0059(16) 0.0015(15)
Cl2 0.0186(5) 0.0165(5) 0.0231(6) -0.0050(5) 0.0002(5) 0.0030(5)
C2 0.019(2) 0.021(2) 0.019(2) -0.0025(19) 0.004(2) -0.002(2)
N3 0.0140(19) 0.013(2) 0.019(2) -0.0020(15) 0.0013(16) 0.0000(15)
Cl3 0.0209(6) 0.0162(6) 0.0252(6) 0.0023(5) 0.0056(5) -0.0011(5)
C3 0.024(3) 0.016(2) 0.018(2) 0.0047(19) 0.002(2) 0.002(2)
Cl4 0.0200(6) 0.0157(5) 0.0269(6) 0.0015(5) 0.0048(5) -0.0024(5)
N4 0.0180(19) 0.012(2) 0.0169(19) -0.0020(15) 0.0031(16) 0.0009(16)
C4 0.024(2) 0.015(2) 0.019(2) 0.002(2) 0.0068(19) 0.002(2)
C5 0.018(2) 0.015(2) 0.017(2) 0.0017(18) 0.0059(19) -0.0013(19)
C6 0.015(2) 0.015(2) 0.017(2) 0.0028(18) 0.0031(18) 0.0014(19)
C7 0.023(2) 0.013(2) 0.021(2) 0.003(2) -0.0007(19) -0.002(2)
C8 0.023(2) 0.013(2) 0.021(2) -0.0030(19) -0.001(2) 0.000(2)
C9 0.014(2) 0.016(2) 0.020(2) 0.0013(19) -0.0008(19) -0.0046(19)
C10 0.027(3) 0.016(2) 0.017(2) -0.0024(19) -0.005(2) 0.003(2)
C12 0.015(2) 0.018(3) 0.029(3) 0.001(2) -0.007(2) 0.0059(19)
C13 0.025(3) 0.019(2) 0.015(2) 0.0006(18) -0.001(2) 0.002(2)
C14 0.024(3) 0.015(2) 0.020(2) 0.0021(19) 0.004(2) 0.0052(19)
C15 0.015(2) 0.020(3) 0.017(2) -0.0001(18) 0.0034(19) 0.0001(19)
C16 0.032(3) 0.025(3) 0.015(2) 0.002(2) -0.005(2) 0.006(2)
C17 0.029(3) 0.024(3) 0.030(3) 0.004(2) 0.015(2) 0.002(2)
C18 0.062(4) 0.031(3) 0.019(3) 0.002(2) 0.002(3) 0.009(3)
C19 0.022(2) 0.015(2) 0.020(2) -0.0039(18) 0.003(2) -0.0038(19)
C20 0.022(2) 0.023(3) 0.014(2) 0.0010(19) 0.0016(19) 0.004(2)
C21 0.022(2) 0.016(2) 0.021(2) 0.0029(19) 0.002(2) 0.005(2)
C22 0.016(2) 0.012(2) 0.024(2) -0.0024(19) 0.0077(19) 0.002(2)
C23 0.014(2) 0.014(2) 0.014(2) -0.0050(18) 0.0035(17) -0.0016(19)
C24 0.012(2) 0.014(2) 0.020(2) -0.0009(19) 0.0029(18) -0.0012(19)
C25 0.012(2) 0.008(2) 0.023(2) -0.0002(19) 0.0016(18) 0.0026(18)
C26 0.015(2) 0.009(2) 0.024(2) -0.0008(19) -0.0004(18) -0.0052(19)
C27 0.014(2) 0.013(2) 0.017(2) 0.0001(18) 0.0053(18) 0.0047(18)
C28 0.020(2) 0.011(2) 0.018(2) -0.0005(18) 0.0019(19) -0.0051(18)
C29 0.023(2) 0.013(2) 0.021(2) 0.0027(18) 0.006(2) -0.0028(19)
C30 0.017(2) 0.011(2) 0.019(2) 0.0029(17) 0.0014(19) -0.0026(17)
C31 0.024(2) 0.010(2) 0.020(2) 0.0002(17) 0.002(2) -0.0029(18)
C32 0.017(2) 0.009(2) 0.021(2) 0.0045(17) 0.0050(19) 0.0000(17)
C33 0.024(3) 0.015(2) 0.015(2) 0.0005(18) 0.0019(19) -0.0016(19)
C34 0.022(2) 0.018(2) 0.023(2) 0.0063(18) -0.004(2) 0.0013(19)
C35 0.017(2) 0.023(2) 0.026(3) 0.007(2) -0.001(2) 0.002(2)

loop_
_atom_type_symbol
_atom_type_description
_atom_type_scat_dispersion_real
_atom_type_scat_dispersion_imag
_atom_type_scat_source
C C 0.0033 0.0016 'International Tables Vol C Tables 4.2.6.8 and 6.1.1.4'
H H 0.0000 0.0000 'International Tables Vol C Tables 4.2.6.8 and 6.1.1.4'
N N 0.0061 0.0033 'International Tables Vol C Tables 4.2.6.8 and 6.1.1.4'
Cl Cl 0.1484 0.1585 'International Tables Vol C Tables 4.2.6.8 and 6.1.1.4'
Mn Mn 0.3368 0.7283 'International Tables Vol C Tables 4.2.6.8 and 6.1.1.4'

loop_
_geom_angle_atom_site_label_1
_geom_angle_atom_site_label_2
_geom_angle_atom_site_label_3
_geom_angle
_geom_angle_site_symmetry_1
_geom_angle_site_symmetry_3
_geom_angle_publ_flag
N1 Mn1 N2 73.76(15) . . ?
N1 Mn1 Cl3 115.34(10) . . ?
N2 Mn1 Cl3 98.82(10) . . ?
N1 Mn1 Cl2 132.10(10) . . ?
N2 Mn1 Cl2 93.62(10) . . ?
Cl3 Mn1 Cl2 112.17(5) . . ?
N1 Mn1 Cl1 90.15(10) . . ?
N2 Mn1 Cl1 155.50(10) . . ?
Cl3 Mn1 Cl1 104.83(5) . . ?
Cl2 Mn1 Cl1 83.46(4) . . ?
Mn2 Cl1 Mn1 95.91(5) . . ?
C1 N1 C5 117.6(4) . . ?
C1 N1 Mn1 123.5(3) . . ?
C5 N1 Mn1 118.5(3) . . ?
N1 C1 C2 123.6(4) . . ?
N3 Mn2 N4 73.90(15) . . ?
N3 Mn2 Cl4 120.22(11) . . ?
N4 Mn2 Cl4 98.76(10) . . ?
N3 Mn2 Cl1 129.40(11) . . ?
N4 Mn2 Cl1 94.90(11) . . ?
Cl4 Mn2 Cl1 110.15(5) . . ?
N3 Mn2 Cl2 88.11(10) . . ?
N4 Mn2 Cl2 155.51(11) . . ?
Cl4 Mn2 Cl2 104.71(5) . . ?
Cl1 Mn2 Cl2 83.65(4) . . ?
C15 N2 C6 118.3(4) . . ?
C15 N2 Mn1 126.9(3) . . ?
C6 N2 Mn1 114.8(3) . . ?
Mn1 Cl2 Mn2 96.97(5) . . ?
C1 C2 C3 119.1(5) . . ?
C19 N3 C23 117.9(4) . . ?
C19 N3 Mn2 124.1(3) . . ?
C23 N3 Mn2 117.7(3) . . ?
C2 C3 C4 119.0(5) . . ?
C32 N4 C24 119.0(4) . . ?
C32 N4 Mn2 126.5(3) . . ?
C24 N4 Mn2 114.0(3) . . ?
C3 C4 C5 118.8(5) . . ?
N1 C5 C4 121.9(4) . . ?
N1 C5 C6 116.3(4) . . ?
C4 C5 C6 121.8(4) . . ?
N2 C6 C7 122.4(4) . . ?
N2 C6 C5 116.0(4) . . ?
C7 C6 C5 121.5(4) . . ?
C6 C7 C8 118.8(5) . . ?
C9 C8 C7 119.6(5) . . ?
C8 C9 C15 118.4(4) . . ?
C8 C9 C10 124.6(4) . . ?
C15 C9 C10 116.9(4) . . ?
C9 C10 C16 109.1(4) . . ?
C9 C10 C12 107.1(4) . . ?
C16 C10 C12 87.2(4) . . ?
C13 C12 C10 85.8(4) . . ?
C14 C13 C12 109.5(4) . . ?
C14 C13 C16 110.3(4) . . ?
C12 C13 C16 88.1(4) . . ?
C15 C14 C13 110.7(4) . . ?
N2 C15 C9 122.4(4) . . ?
N2 C15 C14 119.6(4) . . ?
C9 C15 C14 117.9(4) . . ?
C17 C16 C18 107.4(5) . . ?
C17 C16 C13 120.6(4) . . ?
C18 C16 C13 112.6(4) . . ?
C17 C16 C10 118.3(4) . . ?
C18 C16 C10 111.2(5) . . ?
C13 C16 C10 85.4(4) . . ?
N3 C19 C20 122.2(4) . . ?
C21 C20 C19 119.8(4) . . ?
C20 C21 C22 118.7(5) . . ?
C23 C22 C21 118.8(4) . . ?
N3 C23 C22 122.5(4) . . ?
N3 C23 C24 115.7(4) . . ?
C22 C23 C24 121.7(4) . . ?
N4 C24 C25 122.4(4) . . ?
N4 C24 C23 117.0(4) . . ?
C25 C24 C23 120.6(4) . . ?
C24 C25 C26 118.7(4) . . ?
C27 C26 C25 118.7(4) . . ?
C26 C27 C32 119.3(4) . . ?
C26 C27 C28 124.4(4) . . ?
C32 C27 C28 116.3(4) . . ?
C27 C28 C29 107.1(4) . . ?
C27 C28 C33 110.0(4) . . ?
C29 C28 C33 87.0(3) . . ?
C28 C29 C30 86.1(3) . . ?
C31 C30 C29 109.2(4) . . ?
C31 C30 C33 111.4(4) . . ?
C29 C30 C33 86.9(3) . . ?
C32 C31 C30 110.6(4) . . ?
N4 C32 C27 121.7(4) . . ?
N4 C32 C31 119.9(4) . . ?
C27 C32 C31 118.4(4) . . ?
C35 C33 C34 107.8(4) . . ?
C35 C33 C28 119.0(4) . . ?
C34 C33 C28 112.0(4) . . ?
C35 C33 C30 118.4(4) . . ?
C34 C33 C30 112.5(4) . . ?
C28 C33 C30 85.9(4) . . ?

loop_
_geom_bond_atom_site_label_1
_geom_bond_atom_site_label_2
_geom_bond_distance
_geom_bond_site_symmetry_2
_geom_bond_publ_flag
Mn1 N1 2.190(4) . ?
Mn1 N2 2.296(4) . ?
Mn1 Cl3 2.3293(13) . ?
Mn1 Cl2 2.4356(14) . ?
Mn1 Cl1 2.5772(14) . ?
Cl1 Mn2 2.4519(14) . ?
N1 C1 1.340(6) . ?
N1 C5 1.360(6) . ?
C1 C2 1.369(7) . ?
Mn2 N3 2.207(4) . ?
Mn2 N4 2.295(4) . ?
Mn2 Cl4 2.3390(13) . ?
Mn2 Cl2 2.5526(13) . ?
N2 C15 1.344(6) . ?
N2 C6 1.359(6) . ?
C2 C3 1.380(7) . ?
N3 C19 1.354(6) . ?
N3 C23 1.358(6) . ?
C3 C4 1.389(7) . ?
N4 C32 1.339(6) . ?
N4 C24 1.345(6) . ?
C4 C5 1.394(7) . ?
C5 C6 1.490(7) . ?
C6 C7 1.382(7) . ?
C7 C8 1.393(7) . ?
C8 C9 1.380(7) . ?
C9 C15 1.406(7) . ?
C9 C10 1.499(7) . ?
C10 C16 1.560(8) . ?
C10 C12 1.562(7) . ?
C12 C13 1.542(7) . ?
C13 C14 1.534(7) . ?
C13 C16 1.556(7) . ?
C14 C15 1.509(7) . ?
C16 C17 1.526(8) . ?
C16 C18 1.540(7) . ?
C19 C20 1.380(7) . ?
C20 C21 1.377(7) . ?
C21 C22 1.397(7) . ?
C22 C23 1.381(7) . ?
C23 C24 1.494(6) . ?
C24 C25 1.388(7) . ?
C25 C26 1.402(6) . ?
C26 C27 1.375(7) . ?
C27 C32 1.407(7) . ?
C27 C28 1.518(6) . ?
C28 C29 1.555(6) . ?
C28 C33 1.556(7) . ?
C29 C30 1.555(6) . ?
C30 C31 1.540(7) . ?
C30 C33 1.558(7) . ?
C31 C32 1.519(6) . ?
C33 C35 1.518(7) . ?
C33 C34 1.535(7) . ?

loop_
_geom_torsion_atom_site_label_1
_geom_torsion_atom_site_label_2
_geom_torsion_atom_site_label_3
_geom_torsion_atom_site_label_4
_geom_torsion
_geom_torsion_site_symmetry_1
_geom_torsion_site_symmetry_2
_geom_torsion_site_symmetry_3
_geom_torsion_site_symmetry_4
_geom_torsion_publ_flag
N1 Mn1 Cl1 Mn2 132.10(10) . . . . ?
N2 Mn1 Cl1 Mn2 84.0(3) . . . . ?
Cl3 Mn1 Cl1 Mn2 -111.58(5) . . . . ?
Cl2 Mn1 Cl1 Mn2 -0.32(5) . . . . ?
N2 Mn1 N1 C1 -171.4(4) . . . . ?
Cl3 Mn1 N1 C1 -79.2(4) . . . . ?
Cl2 Mn1 N1 C1 108.7(3) . . . . ?
Cl1 Mn1 N1 C1 27.4(3) . . . . ?
N2 Mn1 N1 C5 1.2(3) . . . . ?
Cl3 Mn1 N1 C5 93.4(3) . . . . ?
Cl2 Mn1 N1 C5 -78.8(3) . . . . ?
Cl1 Mn1 N1 C5 -160.1(3) . . . . ?
C5 N1 C1 C2 0.4(7) . . . . ?
Mn1 N1 C1 C2 173.0(4) . . . . ?
Mn1 Cl1 Mn2 N3 82.58(14) . . . . ?
Mn1 Cl1 Mn2 N4 155.73(10) . . . . ?
Mn1 Cl1 Mn2 Cl4 -103.07(5) . . . . ?
Mn1 Cl1 Mn2 Cl2 0.30(5) . . . . ?
N1 Mn1 N2 C15 177.1(4) . . . . ?
Cl3 Mn1 N2 C15 63.1(4) . . . . ?
Cl2 Mn1 N2 C15 -50.0(4) . . . . ?
Cl1 Mn1 N2 C15 -132.1(3) . . . . ?
N1 Mn1 N2 C6 -5.4(3) . . . . ?
Cl3 Mn1 N2 C6 -119.3(3) . . . . ?
Cl2 Mn1 N2 C6 127.5(3) . . . . ?
Cl1 Mn1 N2 C6 45.4(5) . . . . ?
N1 Mn1 Cl2 Mn2 -83.95(15) . . . . ?
N2 Mn1 Cl2 Mn2 -155.26(10) . . . . ?
Cl3 Mn1 Cl2 Mn2 103.69(5) . . . . ?
Cl1 Mn1 Cl2 Mn2 0.31(5) . . . . ?
N3 Mn2 Cl2 Mn1 -130.31(11) . . . . ?
N4 Mn2 Cl2 Mn1 -88.2(3) . . . . ?
Cl4 Mn2 Cl2 Mn1 108.89(5) . . . . ?
Cl1 Mn2 Cl2 Mn1 -0.32(5) . . . . ?
N1 C1 C2 C3 1.3(7) . . . . ?
N4 Mn2 N3 C19 171.3(4) . . . . ?
Cl4 Mn2 N3 C19 80.4(4) . . . . ?
Cl1 Mn2 N3 C19 -105.7(4) . . . . ?
Cl2 Mn2 N3 C19 -25.5(4) . . . . ?
N4 Mn2 N3 C23 -2.8(3) . . . . ?
Cl4 Mn2 N3 C23 -93.7(3) . . . . ?
Cl1 Mn2 N3 C23 80.2(3) . . . . ?
Cl2 Mn2 N3 C23 160.4(3) . . . . ?
C1 C2 C3 C4 -2.2(7) . . . . ?
N3 Mn2 N4 C32 -179.1(4) . . . . ?
Cl4 Mn2 N4 C32 -60.0(4) . . . . ?
Cl1 Mn2 N4 C32 51.3(4) . . . . ?
Cl2 Mn2 N4 C32 136.7(3) . . . . ?
N3 Mn2 N4 C24 9.5(3) . . . . ?
Cl4 Mn2 N4 C24 128.5(3) . . . . ?
Cl1 Mn2 N4 C24 -120.2(3) . . . . ?
Cl2 Mn2 N4 C24 -34.8(5) . . . . ?
C2 C3 C4 C5 1.4(7) . . . . ?
C1 N1 C5 C4 -1.3(7) . . . . ?
Mn1 N1 C5 C4 -174.3(3) . . . . ?
C1 N1 C5 C6 175.9(4) . . . . ?
Mn1 N1 C5 C6 2.9(5) . . . . ?
C3 C4 C5 N1 0.4(7) . . . . ?
C3 C4 C5 C6 -176.6(4) . . . . ?
C15 N2 C6 C7 3.4(7) . . . . ?
Mn1 N2 C6 C7 -174.4(4) . . . . ?
C15 N2 C6 C5 -173.6(4) . . . . ?
Mn1 N2 C6 C5 8.6(5) . . . . ?
N1 C5 C6 N2 -7.8(6) . . . . ?
C4 C5 C6 N2 169.4(4) . . . . ?
N1 C5 C6 C7 175.2(4) . . . . ?
C4 C5 C6 C7 -7.7(7) . . . . ?
N2 C6 C7 C8 -3.0(7) . . . . ?
C5 C6 C7 C8 173.9(4) . . . . ?
C6 C7 C8 C9 1.3(7) . . . . ?
C7 C8 C9 C15 -0.2(7) . . . . ?
C7 C8 C9 C10 -177.0(4) . . . . ?
C8 C9 C10 C16 130.4(5) . . . . ?
C15 C9 C10 C16 -46.5(6) . . . . ?
C8 C9 C10 C12 -136.6(5) . . . . ?
C15 C9 C10 C12 46.5(6) . . . . ?
C9 C10 C12 C13 -81.9(4) . . . . ?
C16 C10 C12 C13 27.3(4) . . . . ?
C10 C12 C13 C14 83.6(4) . . . . ?
C10 C12 C13 C16 -27.3(4) . . . . ?
C12 C13 C14 C15 -46.7(5) . . . . ?
C16 C13 C14 C15 48.7(6) . . . . ?
C6 N2 C15 C9 -2.2(7) . . . . ?
Mn1 N2 C15 C9 175.3(3) . . . . ?
C6 N2 C15 C14 174.9(4) . . . . ?
Mn1 N2 C15 C14 -7.7(6) . . . . ?
C8 C9 C15 N2 0.6(7) . . . . ?
C10 C9 C15 N2 177.7(4) . . . . ?
C8 C9 C15 C14 -176.5(4) . . . . ?
C10 C9 C15 C14 0.6(6) . . . . ?
C13 C14 C15 N2 -178.4(4) . . . . ?
C13 C14 C15 C9 -1.3(6) . . . . ?
C14 C13 C16 C17 37.7(6) . . . . ?
C12 C13 C16 C17 147.8(5) . . . . ?
C14 C13 C16 C18 166.2(5) . . . . ?
C12 C13 C16 C18 -83.7(5) . . . . ?
C14 C13 C16 C10 -82.8(4) . . . . ?
C12 C13 C16 C10 27.4(4) . . . . ?
C9 C10 C16 C17 -42.4(6) . . . . ?
C12 C10 C16 C17 -149.6(5) . . . . ?
C9 C10 C16 C18 -167.4(4) . . . . ?
C12 C10 C16 C18 85.5(5) . . . . ?
C9 C10 C16 C13 80.1(4) . . . . ?
C12 C10 C16 C13 -27.0(4) . . . . ?
C23 N3 C19 C20 0.1(7) . . . . ?
Mn2 N3 C19 C20 -174.1(3) . . . . ?
N3 C19 C20 C21 0.6(7) . . . . ?
C19 C20 C21 C22 -0.4(7) . . . . ?
C20 C21 C22 C23 -0.3(7) . . . . ?
C19 N3 C23 C22 -0.9(6) . . . . ?
Mn2 N3 C23 C22 173.6(3) . . . . ?
C19 N3 C23 C24 -178.1(4) . . . . ?
Mn2 N3 C23 C24 -3.6(5) . . . . ?
C21 C22 C23 N3 1.0(7) . . . . ?
C21 C22 C23 C24 178.0(4) . . . . ?
C32 N4 C24 C25 -4.5(7) . . . . ?
Mn2 N4 C24 C25 167.6(3) . . . . ?
C32 N4 C24 C23 173.2(4) . . . . ?
Mn2 N4 C24 C23 -14.6(5) . . . . ?
N3 C23 C24 N4 12.5(6) . . . . ?
C22 C23 C24 N4 -164.8(4) . . . . ?
N3 C23 C24 C25 -169.7(4) . . . . ?
C22 C23 C24 C25 13.1(6) . . . . ?
N4 C24 C25 C26 3.4(7) . . . . ?
C23 C24 C25 C26 -174.3(4) . . . . ?
C24 C25 C26 C27 0.9(6) . . . . ?
C25 C26 C27 C32 -4.0(6) . . . . ?
C25 C26 C27 C28 177.0(4) . . . . ?
C26 C27 C28 C29 -134.8(5) . . . . ?
C32 C27 C28 C29 46.1(5) . . . . ?
C26 C27 C28 C33 132.1(5) . . . . ?
C32 C27 C28 C33 -47.0(5) . . . . ?
C27 C28 C29 C30 -82.2(4) . . . . ?
C33 C28 C29 C30 27.8(3) . . . . ?
C28 C29 C30 C31 83.8(4) . . . . ?
C28 C29 C30 C33 -27.8(3) . . . . ?
C29 C30 C31 C32 -45.9(5) . . . . ?
C33 C30 C31 C32 48.4(5) . . . . ?
C24 N4 C32 C27 1.3(7) . . . . ?
Mn2 N4 C32 C27 -169.8(3) . . . . ?
C24 N4 C32 C31 -178.3(4) . . . . ?
Mn2 N4 C32 C31 10.6(6) . . . . ?
C26 C27 C32 N4 3.0(7) . . . . ?
C28 C27 C32 N4 -177.9(4) . . . . ?
C26 C27 C32 C31 -177.4(4) . . . . ?
C28 C27 C32 C31 1.7(6) . . . . ?
C30 C31 C32 N4 177.5(4) . . . . ?
C30 C31 C32 C27 -2.1(6) . . . . ?
C27 C28 C33 C35 -41.1(6) . . . . ?
C29 C28 C33 C35 -148.2(5) . . . . ?
C27 C28 C33 C34 -168.1(4) . . . . ?
C29 C28 C33 C34 84.8(4) . . . . ?
C27 C28 C33 C30 79.3(4) . . . . ?
C29 C28 C33 C30 -27.8(3) . . . . ?
C31 C30 C33 C35 39.4(6) . . . . ?
C29 C30 C33 C35 148.8(4) . . . . ?
C31 C30 C33 C34 166.3(4) . . . . ?
C29 C30 C33 C34 -84.3(4) . . . . ?
C31 C30 C33 C28 -81.6(4) . . . . ?
C29 C30 C33 C28 27.8(3) . . . . ?
